data_7128014
loop_
_publ_author_name
'Chen, Rong'
'Chen, Chao-Long'
'Du, Ming-Hao'
'Wang, Xing'
'Wang, Cheng'
'Long, La-Sheng'
'Kong, Xiang-Jian'
'Zheng, Lan-Sun'

_publ_section_title
;
 Soluble lanthanide-transition-metal clusters
 Ln<sub>36</sub>Co<sub>12</sub> as effective molecular electrocatalysts
 for water oxidation.
;
_journal_issue 29
_journal_name_full 'Chemical communications (Cambridge, England)'
_journal_page_first 3611
_journal_page_last 3614
_journal_paper_doi 10.1039/d0cc08132a
_journal_volume 57
_journal_year 2021
_chemical_formula_sum 'C36 H282 Cl2 Co12 Eu36 N22 Na6 O264'
_chemical_formula_weight 11635.38
_space_group_crystal_system orthorhombic
_space_group_IT_number 71
_space_group_name_Hall '-I 2 2'
_space_group_name_H-M_alt 'I m m m'
_atom_sites_solution_hydrogens geom
_audit_creation_method SHELXL-2013
_audit_update_record
;
2020-12-07 deposited with the CCDC.	2021-03-08 downloaded from the CCDC.
;
_cell_angle_alpha 90
_cell_angle_beta 90
_cell_angle_gamma 90
_cell_formula_units_Z 2
_cell_length_a 20.8883(9)
_cell_length_b 22.4103(9)
_cell_length_c 35.1853(13)
_cell_measurement_reflns_used 6364
_cell_measurement_temperature 173(2)
_cell_measurement_theta_max 71.5590
_cell_measurement_theta_min 2.4410
_cell_volume 16470.7(11)
_computing_cell_refinement 'CrysAlisPro 1.171.39.46 (Rigaku OD, 2018)'
_computing_data_collection 'CrysAlisPro 1.171.39.46 (Rigaku OD, 2018)'
_computing_data_reduction 'CrysAlisPro 1.171.39.46 (Rigaku OD, 2018)'
_computing_structure_refinement 'SHELXL-2013 (Sheldrick, 2013)'
_diffrn_ambient_temperature 173(2)
_diffrn_measured_fraction_theta_full 0.894
_diffrn_measured_fraction_theta_max 0.997
_diffrn_measurement_device_type 'PhotonJet (Cu) X-ray Source'
_diffrn_radiation_type CuK\a
_diffrn_radiation_wavelength 1.54178
_diffrn_reflns_av_R_equivalents 0.0785
_diffrn_reflns_av_unetI/netI 0.0707
_diffrn_reflns_Laue_measured_fraction_full 0.894
_diffrn_reflns_Laue_measured_fraction_max 0.997
_diffrn_reflns_limit_h_max 24
_diffrn_reflns_limit_h_min -21
_diffrn_reflns_limit_k_max 25
_diffrn_reflns_limit_k_min -25
_diffrn_reflns_limit_l_max 40
_diffrn_reflns_limit_l_min -38
_diffrn_reflns_number 23603
_diffrn_reflns_point_group_measured_fraction_full 0.894
_diffrn_reflns_point_group_measured_fraction_max 0.997
_diffrn_reflns_theta_full 67.679
_diffrn_reflns_theta_max 62.996
_diffrn_reflns_theta_min 2.337
_diffrn_source 'micro-focus sealed X-ray tube'
_exptl_absorpt_coefficient_mu 53.958
_exptl_absorpt_correction_T_max 1.00000
_exptl_absorpt_correction_T_min 0.16926
_exptl_absorpt_correction_type multi-scan
_exptl_crystal_colour pink
_exptl_crystal_density_diffrn 2.346
_exptl_crystal_density_meas ?
_exptl_crystal_description block
_exptl_crystal_F_000 10912
_exptl_crystal_size_max 0.160
_exptl_crystal_size_mid 0.140
_exptl_crystal_size_min 0.140
_platon_squeeze_details
;
;
_refine_diff_density_max 2.015
_refine_diff_density_min -2.015
_refine_diff_density_rms 0.314
_refine_ls_extinction_method none
_refine_ls_goodness_of_fit_ref 1.008
_refine_ls_hydrogen_treatment constr
_refine_ls_matrix_type full
_refine_ls_number_parameters 451
_refine_ls_number_reflns 7161
_refine_ls_number_restraints 325
_refine_ls_restrained_S_all 1.008
_refine_ls_R_factor_all 0.0877
_refine_ls_R_factor_gt 0.0743
_refine_ls_shift/su_max 0.037
_refine_ls_shift/su_mean 0.001
_refine_ls_structure_factor_coef Fsqd
_refine_ls_weighting_details
;
 w=1/[\s^2^(Fo^2^)+(0.1569P)^2^]
 where P=(Fo^2^+2Fc^2^)/3
;
_refine_ls_weighting_scheme calc
_refine_ls_wR_factor_gt 0.2025
_refine_ls_wR_factor_ref 0.2140
_reflns_Friedel_coverage 0.000
_reflns_number_gt 5335
_reflns_number_total 7161
_reflns_threshold_expression 'I > 2\s(I)'
_cod_data_source_file d0cc08132a2.cif
_cod_data_source_block Eu36Co12
_cod_depositor_comments
;
The following automatic conversions were performed:

data item '_exptl_crystal_density_meas' value 'not measure' was
changed to '?' -- the value is perceived as not measured.

Automatic conversion script
Id: cif_fix_values 7556 2019-12-06 15:28:31Z antanas 

 Adding full bibliography for 7128014--7128018.cif.
;
_cod_database_code 7128014
_shelx_space_group_comment
;
The symmetry employed for this shelxl refinement is uniquely defined
by the following loop, which should always be used as a source of
symmetry information in preference to the above space-group names.
They are only intended as comments.
;
_shelx_estimated_absorpt_t_min 0.042
_shelx_estimated_absorpt_t_max 0.049
_shelxl_version_number 2013-2

loop_
_space_group_symop_operation_xyz
'x, y, z'
'-x, -y, z'
'-x, y, -z'
'x, -y, -z'
'x+1/2, y+1/2, z+1/2'
'-x+1/2, -y+1/2, z+1/2'
'-x+1/2, y+1/2, -z+1/2'
'x+1/2, -y+1/2, -z+1/2'
'-x, -y, -z'
'x, y, -z'
'x, -y, z'
'-x, y, z'
'-x+1/2, -y+1/2, -z+1/2'
'x+1/2, y+1/2, -z+1/2'
'x+1/2, -y+1/2, z+1/2'
'-x+1/2, y+1/2, z+1/2'

loop_
_atom_site_label
_atom_site_type_symbol
_atom_site_fract_x
_atom_site_fract_y
_atom_site_fract_z
_atom_site_U_iso_or_equiv
_atom_site_adp_type
_atom_site_occupancy
_atom_site_site_symmetry_order
_atom_site_calc_flag
_atom_site_refinement_flags_posn
_atom_site_refinement_flags_adp
_atom_site_refinement_flags_occupancy
_atom_site_disorder_assembly
_atom_site_disorder_group
Eu1 Eu 0.37042(5) 0.5000 0.37045(3) 0.0451(3) Uani 1 2 d S T P . .
Eu2 Eu 0.37055(4) 0.32600(3) 0.43562(2) 0.0458(2) Uani 1 1 d . . . . .
Eu3 Eu 0.5000 0.27381(6) 0.5000 0.0450(4) Uani 1 4 d S T P . .
Eu4 Eu 0.21922(4) 0.41220(3) 0.40261(2) 0.0491(2) Uani 1 1 d . . . . .
Eu5 Eu 0.5000 0.38634(5) 0.37380(3) 0.0447(3) Uani 1 2 d S T P . .
Eu6 Eu 0.21913(6) 0.32486(5) 0.5000 0.0499(3) Uani 1 2 d S T P . .
Eu7 Eu 0.5000 0.5000 0.29389(4) 0.0592(4) Uani 1 4 d S T P A .
Eu8 Eu 0.5000 0.22187(5) 0.39755(4) 0.0582(3) Uani 1 2 d S T P . .
Co1 Co 0.22659(12) 0.25883(12) 0.41082(8) 0.0705(7) Uani 1 1 d . . . . .
Co2 Co 0.22739(17) 0.5000 0.32060(9) 0.0698(9) Uani 1 2 d S T P . .
Cl1 Cl 0.1454(3) 0.0000 0.0000 0.0397(11) Uani 1 4 d S T P . .
O1 O 0.5000 0.5000 0.3810(5) 0.053(4) Uani 1 4 d S TU P . .
O1W O 0.1083(12) 0.3622(15) 0.5000 0.133(9) Uani 1 2 d S TU P . .
O2W O 0.1081(9) 0.4294(8) 0.4236(7) 0.142(8) Uani 1 1 d . U . . .
O3W O 0.2771(12) 0.5000 0.2691(7) 0.119(8) Uani 1 2 d S TU P . .
O4W O 0.2768(8) 0.1934(7) 0.3837(6) 0.122(6) Uani 1 1 d . U . . .
O2 O 0.5000 0.3402(5) 0.4406(4) 0.051(3) Uani 1 2 d S TU P . .
O3 O 0.2828(6) 0.5000 0.4151(3) 0.044(3) Uani 1 2 d S TU P . .
H3A H 0.2990 0.5000 0.4418 0.052 Uiso 1 2 calc R U P . .
O4 O 0.4065(5) 0.3451(5) 0.5000 0.040(2) Uani 1 2 d S TU P . .
H4A H 0.4251 0.3863 0.5000 0.048 Uiso 1 2 calc R U P . .
O5 O 0.2828(4) 0.3864(4) 0.4584(2) 0.047(2) Uani 1 1 d . U . . .
H5A H 0.2986 0.4229 0.4718 0.057 Uiso 1 1 calc R U . . .
O6 O 0.4275(5) 0.2393(4) 0.4515(3) 0.055(2) Uani 1 1 d . U . . .
H6A H 0.4004 0.2044 0.4589 0.066 Uiso 1 1 calc R U . . .
O7 O 0.4302(5) 0.4364(4) 0.3306(2) 0.055(2) Uani 1 1 d . U . . .
H7A H 0.4034 0.4089 0.3148 0.066 Uiso 1 1 calc R U . . .
O8 O 0.5701(5) 0.3037(4) 0.3798(3) 0.052(2) Uani 1 1 d . U . . .
H8A H 0.5970 0.2958 0.3568 0.062 Uiso 1 1 calc R U . . .
O9 O 0.5935(4) 0.4237(3) 0.4137(2) 0.0404(17) Uani 1 1 d . U . . .
H9A H 0.5747 0.4447 0.4362 0.048 Uiso 1 1 calc R U . . .
O10 O 0.1772(5) 0.3264(4) 0.4360(3) 0.055(2) Uani 1 1 d . U . . .
H10A H 0.1296 0.3222 0.4344 0.065 Uiso 1 1 calc R U . . .
O11 O 0.1786(7) 0.5000 0.3702(4) 0.056(3) Uani 1 2 d S TU P . .
H11A H 0.1311 0.5000 0.3669 0.068 Uiso 1 2 calc R U P . .
O12 O 0.2861(5) 0.2651(4) 0.4583(3) 0.058(2) Uani 1 1 d . U . . .
H12A H 0.3000 0.2260 0.4692 0.070 Uiso 1 1 calc R U . . .
O13 O 0.2858(4) 0.3261(4) 0.3900(3) 0.056(2) Uani 1 1 d . U . . .
H13A H 0.2995 0.3212 0.3630 0.067 Uiso 1 1 calc R U . . .
O14 O 0.2859(5) 0.4385(5) 0.3480(3) 0.059(2) Uani 1 1 d . U . . .
H14A H 0.2998 0.4040 0.3320 0.070 Uiso 1 1 calc R U . . .
O15 O 0.1660(6) 0.4336(8) 0.2977(4) 0.101(5) Uani 1 1 d . U . . .
O16 O 0.1670(7) 0.2596(7) 0.3640(4) 0.097(4) Uani 1 1 d . U . . .
O17 O 0.1632(6) 0.3645(5) 0.3510(3) 0.073(3) Uani 1 1 d . U . . .
O18 O 0.5000 0.4043(8) 0.2618(4) 0.078(5) Uani 1 2 d DS TU P . .
O19 O 0.5000 0.2252(7) 0.3276(5) 0.084(5) Uani 1 2 d DS TU P . .
O20 O 0.5000 0.3304(6) 0.3117(3) 0.064(4) Uani 1 2 d DS TU P . .
O21 O 0.5000 0.1290(7) 0.4337(5) 0.076(4) Uani 1 2 d DS TU P . .
O22 O 0.5000 0.1607(8) 0.5000 0.066(5) Uani 1 4 d DS TU P . .
O23 O 0.1645(9) 0.2295(7) 0.5000 0.081(5) Uani 1 2 d S TU P . .
O24 O 0.1667(8) 0.1925(6) 0.4357(5) 0.105(5) Uani 1 1 d . U . . .
O25 O 0.4047(8) 0.1672(7) 0.3776(5) 0.108(5) Uani 1 1 d . U . . .
O26 O 0.472(2) 0.114(3) 0.3579(17) 0.20(2) Uani 0.5 1 d . U P . .
O27 O 0.391(3) 0.061(4) 0.360(2) 0.26(3) Uani 0.5 1 d . U P . .
O28 O 0.0000 0.0592(16) 0.0000 0.118(10) Uani 1 4 d S TU P . .
O29 O 0.0000 0.0321(11) 0.0318(7) 0.127(8) Uani 1 2 d S TU P . .
O30 O 0.1783(16) 0.2206(13) 0.2409(7) 0.206(12) Uani 1 1 d . U . . .
O31 O 0.1644(12) 0.2209(15) 0.1813(6) 0.176(10) Uani 1 1 d . U . . .
O32 O 0.1645(12) 0.1413(14) 0.2135(9) 0.183(12) Uani 1 1 d . U . . .
C1 C 0.1447(14) 0.3126(15) 0.3442(8) 0.128(9) Uani 1 1 d D U . . .
C2 C 0.103(2) 0.318(2) 0.3077(10) 0.216(19) Uani 1 1 d D U . . .
H2A H 0.0964 0.3600 0.3017 0.323 Uiso 1 1 calc R U . . .
H2B H 0.0619 0.2983 0.3119 0.323 Uiso 1 1 calc R U . . .
H2C H 0.1255 0.2983 0.2865 0.323 Uiso 1 1 calc R U . . .
C3 C 0.5000 0.256(3) 0.2626(9) 0.081(14) Uani 0.5 2 d DS TU P A 1
C4 C 0.5000 0.2723(8) 0.3051(7) 0.047(8) Uani 0.5 2 d DS TU P A 1
C3' C 0.5000 0.292(4) 0.250(2) 0.12(2) Uani 0.5 2 d S TU P A 2
C4' C 0.5000 0.3515(12) 0.2778(7) 0.053(9) Uani 0.5 2 d DS TU P A 2
C5 C 0.5000 0.0586(18) 0.473(2) 0.115(15) Uani 0.5 2 d DS TU P . .
C6 C 0.5000 0.1266(16) 0.4704(6) 0.099(14) Uani 0.5 2 d DS TU P A .
C7 C 0.148(2) 0.1924(18) 0.4739(15) 0.102(13) Uani 0.5 1 d D U P . .
C8 C 0.120(3) 0.126(2) 0.472(2) 0.15(2) Uani 0.5 1 d D U P . .
N1 N 0.413(3) 0.125(3) 0.3629(17) 0.143(17) Uani 0.5 1 d . U P A .
N2 N 0.0000 0.0000 0.0000 0.027(5) Uani 1 8 d S TU P . .
N3 N 0.1655(12) 0.1914(15) 0.2118(8) 0.132(9) Uani 1 1 d . . . . .
O34 O 0.4779(17) 0.5000 0.2186(13) 0.169(17) Uiso 0.5 2 d DS U P . .
N4 N 0.4187(16) 0.5000 0.2247(8) 0.107(10) Uiso 0.5 2 d DS U P A .
O33 O 0.380(3) 0.5000 0.1975(10) 0.28(3) Uiso 0.5 2 d DS U P . .
O35 O 0.4014(12) 0.5000 0.2572(6) 0.054(6) Uani 0.5 2 d DS TU P . .

loop_
_atom_site_aniso_label
_atom_site_aniso_U_11
_atom_site_aniso_U_22
_atom_site_aniso_U_33
_atom_site_aniso_U_23
_atom_site_aniso_U_13
_atom_site_aniso_U_12
Eu1 0.0564(6) 0.0523(6) 0.0265(5) 0.000 -0.0016(4) 0.000
Eu2 0.0594(5) 0.0431(4) 0.0348(4) -0.0072(3) -0.0008(3) -0.0022(3)
Eu3 0.0607(9) 0.0323(7) 0.0419(8) 0.000 0.000 0.000
Eu4 0.0581(5) 0.0549(5) 0.0345(4) -0.0052(3) -0.0061(3) -0.0056(3)
Eu5 0.0587(6) 0.0484(6) 0.0271(5) -0.0092(4) 0.000 0.000
Eu6 0.0610(6) 0.0465(6) 0.0421(6) 0.000 0.000 -0.0101(5)
Eu7 0.0682(10) 0.0830(12) 0.0262(7) 0.000 0.000 0.000
Eu8 0.0724(8) 0.0504(6) 0.0518(7) -0.0194(5) 0.000 0.000
Co1 0.0719(14) 0.0715(15) 0.0680(15) -0.0206(12) -0.0028(12) -0.0092(12)
Co2 0.0668(19) 0.100(3) 0.0424(17) 0.000 -0.0060(15) 0.000
Cl1 0.051(3) 0.041(3) 0.027(2) 0.000 0.000 0.000
O1 0.077(11) 0.054(9) 0.029(8) 0.000 0.000 0.000
O1W 0.127(16) 0.22(2) 0.058(11) 0.000 0.000 0.073(17)
O2W 0.118(11) 0.104(11) 0.203(19) 0.061(12) 0.082(13) 0.028(9)
O3W 0.121(16) 0.141(19) 0.096(15) 0.000 0.005(13) 0.000
O4W 0.119(11) 0.103(11) 0.143(14) -0.059(11) 0.001(10) 0.017(9)
O2 0.072(8) 0.040(6) 0.041(6) 0.001(5) 0.000 0.000
O3 0.054(6) 0.052(6) 0.024(5) 0.000 -0.011(5) 0.000
O4 0.055(6) 0.036(5) 0.027(5) 0.000 0.000 -0.002(5)
O5 0.065(5) 0.040(4) 0.036(4) -0.008(3) -0.002(4) -0.008(4)
O6 0.065(5) 0.043(5) 0.058(5) -0.012(4) 0.003(5) -0.007(4)
O7 0.076(6) 0.062(5) 0.028(4) -0.011(4) -0.001(4) 0.002(5)
O8 0.062(5) 0.053(5) 0.041(4) -0.008(4) 0.008(4) 0.003(4)
O9 0.054(5) 0.046(4) 0.022(3) -0.005(3) 0.005(3) 0.002(3)
O10 0.058(5) 0.057(5) 0.049(5) -0.002(4) -0.004(4) -0.005(4)
O11 0.056(7) 0.074(8) 0.039(6) 0.000 -0.010(6) 0.000
O12 0.069(5) 0.037(4) 0.069(6) -0.006(4) -0.005(5) -0.006(4)
O13 0.059(5) 0.067(6) 0.042(5) -0.011(4) -0.009(4) -0.007(4)
O14 0.066(5) 0.074(6) 0.036(4) -0.012(4) -0.001(4) 0.008(5)
O15 0.083(8) 0.152(12) 0.067(7) -0.040(8) -0.023(7) 0.022(8)
O16 0.103(8) 0.106(9) 0.082(8) -0.036(7) -0.019(7) 0.001(8)
O17 0.090(7) 0.070(6) 0.059(6) -0.018(5) -0.016(6) -0.014(6)
O18 0.093(10) 0.097(11) 0.045(7) -0.025(7) 0.000 0.000
O19 0.109(11) 0.078(10) 0.064(9) -0.040(8) 0.000 0.000
O20 0.082(9) 0.079(9) 0.031(6) -0.026(6) 0.000 0.000
O21 0.087(9) 0.056(8) 0.086(10) -0.016(7) 0.000 0.000
O22 0.081(11) 0.035(8) 0.083(12) 0.000 0.000 0.000
O23 0.097(10) 0.063(8) 0.083(10) 0.000 0.000 -0.034(8)
O24 0.120(10) 0.066(7) 0.130(11) -0.013(7) -0.014(9) -0.024(7)
O25 0.118(10) 0.096(9) 0.109(10) -0.024(8) -0.021(9) -0.024(8)
O26 0.20(3) 0.18(3) 0.22(3) -0.016(19) -0.003(19) 0.006(18)
O27 0.21(4) 0.28(5) 0.29(5) -0.03(4) 0.00(3) -0.07(3)
O28 0.144(18) 0.102(16) 0.107(17) 0.000 0.000 0.000
O29 0.151(16) 0.133(14) 0.095(13) 0.003(12) 0.000 0.000
O30 0.29(3) 0.21(2) 0.116(15) -0.076(16) -0.033(18) -0.03(2)
O31 0.154(17) 0.30(3) 0.077(11) -0.058(15) -0.015(12) 0.005(18)
O32 0.141(16) 0.19(2) 0.22(2) -0.12(2) 0.018(16) -0.022(17)
C1 0.121(14) 0.153(18) 0.111(15) -0.014(14) -0.027(13) 0.001(14)
C2 0.25(3) 0.25(4) 0.15(3) -0.05(3) -0.05(3) 0.02(3)
C3 0.10(3) 0.07(2) 0.08(3) 0.00(2) 0.000 0.000
C4 0.043(14) 0.053(15) 0.044(14) -0.033(13) 0.000 0.000
C3' 0.13(4) 0.12(4) 0.11(3) -0.05(3) 0.000 0.000
C4' 0.046(14) 0.074(17) 0.040(15) -0.015(14) 0.000 0.000
C5 0.12(2) 0.113(19) 0.11(2) -0.004(15) 0.000 0.000
C6 0.099(19) 0.098(18) 0.10(2) -0.005(15) 0.000 0.000
C7 0.104(19) 0.086(18) 0.11(2) 0.001(16) 0.001(17) -0.017(15)
C8 0.15(3) 0.14(3) 0.16(3) 0.015(19) -0.006(19) -0.015(18)
N1 0.14(2) 0.14(2) 0.15(2) -0.042(18) 0.003(18) -0.005(18)
N2 0.054(12) 0.021(10) 0.006(9) 0.000 0.000 0.000
N3 0.107(15) 0.18(3) 0.113(19) -0.05(2) 0.024(15) 0.004(17)
O35 0.051(10) 0.076(12) 0.036(10) 0.000 0.019(9) 0.000

loop_
_atom_type_symbol
_atom_type_description
_atom_type_scat_dispersion_real
_atom_type_scat_dispersion_imag
_atom_type_scat_source
C C 0.0181 0.0091 'International Tables Vol C Tables 4.2.6.8 and 6.1.1.4'
H H 0.0000 0.0000 'International Tables Vol C Tables 4.2.6.8 and 6.1.1.4'
N N 0.0311 0.0180 'International Tables Vol C Tables 4.2.6.8 and 6.1.1.4'
O O 0.0492 0.0322 'International Tables Vol C Tables 4.2.6.8 and 6.1.1.4'
Cl Cl 0.3639 0.7018 'International Tables Vol C Tables 4.2.6.8 and 6.1.1.4'
Co Co -2.3653 3.6143 'International Tables Vol C Tables 4.2.6.8 and 6.1.1.4'
Eu Eu -8.9294 11.1857 'International Tables Vol C Tables 4.2.6.8 and 6.1.1.4'
Na Na 0.1353 0.1239 'International Tables Vol C Tables 4.2.6.8 and 6.1.1.4'

loop_
_geom_angle_atom_site_label_1
_geom_angle_atom_site_label_2
_geom_angle_atom_site_label_3
_geom_angle
_geom_angle_site_symmetry_1
_geom_angle_site_symmetry_3
_geom_angle_publ_flag
O7 Eu1 O7 74.3(5) . 11_565 ?
O7 Eu1 O14 123.1(3) . 11_565 ?
O7 Eu1 O14 81.1(3) 11_565 11_565 ?
O7 Eu1 O14 81.1(3) . . ?
O7 Eu1 O14 123.1(3) 11_565 . ?
O14 Eu1 O14 71.0(5) 11_565 . ?
O7 Eu1 O9 129.7(3) . 2_665 ?
O7 Eu1 O9 77.4(3) 11_565 2_665 ?
O14 Eu1 O9 91.8(3) 11_565 2_665 ?
O14 Eu1 O9 148.7(3) . 2_665 ?
O7 Eu1 O9 77.4(3) . 12_655 ?
O7 Eu1 O9 129.7(3) 11_565 12_655 ?
O14 Eu1 O9 148.7(3) 11_565 12_655 ?
O14 Eu1 O9 91.8(3) . 12_655 ?
O9 Eu1 O9 90.4(4) 2_665 12_655 ?
O7 Eu1 O3 142.2(2) . . ?
O7 Eu1 O3 142.2(2) 11_565 . ?
O14 Eu1 O3 69.7(3) 11_565 . ?
O14 Eu1 O3 69.7(3) . . ?
O9 Eu1 O3 80.0(3) 2_665 . ?
O9 Eu1 O3 80.0(3) 12_655 . ?
O7 Eu1 O1 63.6(4) . . ?
O7 Eu1 O1 63.6(4) 11_565 . ?
O14 Eu1 O1 141.4(3) 11_565 . ?
O14 Eu1 O1 141.4(3) . . ?
O9 Eu1 O1 66.7(3) 2_665 . ?
O9 Eu1 O1 66.7(3) 12_655 . ?
O3 Eu1 O1 131.6(4) . . ?
O7 Eu1 Co2 98.9(2) . . ?
O7 Eu1 Co2 98.9(2) 11_565 . ?
O14 Eu1 Co2 36.0(3) 11_565 . ?
O14 Eu1 Co2 36.0(3) . . ?
O9 Eu1 Co2 126.13(19) 2_665 . ?
O9 Eu1 Co2 126.13(19) 12_655 . ?
O3 Eu1 Co2 71.0(3) . . ?
O1 Eu1 Co2 157.4(4) . . ?
O7 Eu1 Eu5 38.7(2) . . ?
O7 Eu1 Eu5 92.7(2) 11_565 . ?
O14 Eu1 Eu5 161.6(2) 11_565 . ?
O14 Eu1 Eu5 98.9(2) . . ?
O9 Eu1 Eu5 103.78(19) 2_665 . ?
O9 Eu1 Eu5 42.80(19) 12_655 . ?
O3 Eu1 Eu5 122.13(15) . . ?
O1 Eu1 Eu5 43.50(4) . . ?
Co2 Eu1 Eu5 130.07(3) . . ?
O7 Eu1 Eu5 92.7(2) . 2_665 ?
O7 Eu1 Eu5 38.7(2) 11_565 2_665 ?
O14 Eu1 Eu5 98.9(2) 11_565 2_665 ?
O14 Eu1 Eu5 161.6(2) . 2_665 ?
O9 Eu1 Eu5 42.80(19) 2_665 2_665 ?
O9 Eu1 Eu5 103.78(19) 12_655 2_665 ?
O3 Eu1 Eu5 122.13(15) . 2_665 ?
O1 Eu1 Eu5 43.50(4) . 2_665 ?
Co2 Eu1 Eu5 130.07(3) . 2_665 ?
Eu5 Eu1 Eu5 86.47(3) . 2_665 ?
O7 Eu1 Eu7 37.3(2) . . ?
O7 Eu1 Eu7 37.3(2) 11_565 . ?
O14 Eu1 Eu7 107.0(2) 11_565 . ?
O14 Eu1 Eu7 107.0(2) . . ?
O9 Eu1 Eu7 102.92(19) 2_665 . ?
O9 Eu1 Eu7 102.92(19) 12_655 . ?
O3 Eu1 Eu7 175.8(3) . . ?
O1 Eu1 Eu7 52.7(4) . . ?
Co2 Eu1 Eu7 104.72(6) . . ?
Eu5 Eu1 Eu7 60.42(2) . . ?
Eu5 Eu1 Eu7 60.43(2) 2_665 . ?
O6 Eu2 O12 79.6(3) . . ?
O6 Eu2 O8 76.1(3) . 12_655 ?
O12 Eu2 O8 123.1(3) . 12_655 ?
O6 Eu2 O13 122.4(3) . . ?
O12 Eu2 O13 71.0(4) . . ?
O8 Eu2 O13 80.3(3) 12_655 . ?
O6 Eu2 O5 140.3(3) . . ?
O12 Eu2 O5 69.3(3) . . ?
O8 Eu2 O5 142.0(3) 12_655 . ?
O13 Eu2 O5 70.1(3) . . ?
O6 Eu2 O4 76.5(3) . . ?
O12 Eu2 O4 91.0(3) . . ?
O8 Eu2 O4 130.4(3) 12_655 . ?
O13 Eu2 O4 149.0(4) . . ?
O5 Eu2 O4 80.0(3) . . ?
O6 Eu2 O9 131.5(3) . 12_655 ?
O12 Eu2 O9 148.5(3) . 12_655 ?
O8 Eu2 O9 76.5(3) 12_655 12_655 ?
O13 Eu2 O9 90.9(3) . 12_655 ?
O5 Eu2 O9 80.6(3) . 12_655 ?
O4 Eu2 O9 92.4(3) . 12_655 ?
O6 Eu2 O2 65.1(3) . . ?
O12 Eu2 O2 141.6(4) . . ?
O8 Eu2 O2 63.9(3) 12_655 . ?
O13 Eu2 O2 141.0(4) . . ?
O5 Eu2 O2 131.7(3) . . ?
O4 Eu2 O2 67.2(4) . . ?
O9 Eu2 O2 67.1(3) 12_655 . ?
O6 Eu2 Co1 98.0(2) . . ?
O12 Eu2 Co1 35.9(3) . . ?
O8 Eu2 Co1 98.8(2) 12_655 . ?
O13 Eu2 Co1 35.9(2) . . ?
O5 Eu2 Co1 70.7(2) . . ?
O4 Eu2 Co1 125.4(3) . . ?
O9 Eu2 Co1 125.15(19) 12_655 . ?
O2 Eu2 Co1 157.6(3) . . ?
O6 Eu2 Eu3 39.2(2) . . ?
O12 Eu2 Eu3 98.9(3) . . ?
O8 Eu2 Eu3 93.4(2) 12_655 . ?
O13 Eu2 Eu3 161.6(2) . . ?
O5 Eu2 Eu3 121.7(2) . . ?
O4 Eu2 Eu3 42.3(3) . . ?
O9 Eu2 Eu3 104.56(19) 12_655 . ?
O2 Eu2 Eu3 43.6(3) . . ?
Co1 Eu2 Eu3 130.28(6) . . ?
O6 Eu2 Eu5 94.1(2) . . ?
O12 Eu2 Eu5 161.2(2) . . ?
O8 Eu2 Eu5 38.3(2) 12_655 . ?
O13 Eu2 Eu5 98.4(2) . . ?
O5 Eu2 Eu5 122.8(2) . . ?
O4 Eu2 Eu5 104.9(3) . . ?
O9 Eu2 Eu5 42.78(19) 12_655 . ?
O2 Eu2 Eu5 43.6(3) . . ?
Co1 Eu2 Eu5 129.71(5) . . ?
Eu3 Eu2 Eu5 86.68(2) . . ?
O6 Eu2 Eu8 38.5(2) . . ?
O12 Eu2 Eu8 107.1(2) . . ?
O8 Eu2 Eu8 37.9(2) 12_655 . ?
O13 Eu2 Eu8 106.9(2) . . ?
O5 Eu2 Eu8 175.74(19) . . ?
O4 Eu2 Eu8 102.5(3) . . ?
O9 Eu2 Eu8 102.70(19) 12_655 . ?
O2 Eu2 Eu8 52.5(3) . . ?
Co1 Eu2 Eu8 105.09(5) . . ?
Eu3 Eu2 Eu8 60.38(2) . . ?
Eu5 Eu2 Eu8 60.16(3) . . ?
O6 Eu3 O6 142.5(4) . 3_656 ?
O6 Eu3 O6 78.0(4) . 12_655 ?
O6 Eu3 O6 90.1(5) 3_656 12_655 ?
O6 Eu3 O6 90.1(5) . 10_556 ?
O6 Eu3 O6 78.0(4) 3_656 10_556 ?
O6 Eu3 O6 142.5(4) 12_655 10_556 ?
O6 Eu3 O4 73.5(3) . . ?
O6 Eu3 O4 133.6(2) 3_656 . ?
O6 Eu3 O4 133.6(2) 12_655 . ?
O6 Eu3 O4 73.5(3) 10_556 . ?
O6 Eu3 O4 133.6(2) . 3_656 ?
O6 Eu3 O4 73.5(3) 3_656 3_656 ?
O6 Eu3 O4 73.5(3) 12_655 3_656 ?
O6 Eu3 O4 133.6(2) 10_556 3_656 ?
O4 Eu3 O4 101.4(5) . 3_656 ?
O6 Eu3 O22 71.3(2) . . ?
O6 Eu3 O22 71.3(2) 3_656 . ?
O6 Eu3 O22 71.3(2) 12_655 . ?
O6 Eu3 O22 71.3(2) 10_556 . ?
O4 Eu3 O22 129.3(3) . . ?
O4 Eu3 O22 129.3(3) 3_656 . ?
O6 Eu3 O2 139.7(2) . 10_556 ?
O6 Eu3 O2 67.0(3) 3_656 10_556 ?
O6 Eu3 O2 139.7(2) 12_655 10_556 ?
O6 Eu3 O2 67.0(3) 10_556 10_556 ?
O4 Eu3 O2 68.4(2) . 10_556 ?
O4 Eu3 O2 68.4(2) 3_656 10_556 ?
O22 Eu3 O2 125.4(3) . 10_556 ?
O6 Eu3 O2 67.0(3) . . ?
O6 Eu3 O2 139.7(2) 3_656 . ?
O6 Eu3 O2 67.0(3) 12_655 . ?
O6 Eu3 O2 139.7(2) 10_556 . ?
O4 Eu3 O2 68.4(2) . . ?
O4 Eu3 O2 68.4(2) 3_656 . ?
O22 Eu3 O2 125.4(3) . . ?
O2 Eu3 O2 109.1(6) 10_556 . ?
O6 Eu3 Eu2 172.0(2) . 3_656 ?
O6 Eu3 Eu2 38.0(2) 3_656 3_656 ?
O6 Eu3 Eu2 94.3(2) 12_655 3_656 ?
O6 Eu3 Eu2 97.3(2) 10_556 3_656 ?
O4 Eu3 Eu2 111.31(19) . 3_656 ?
O4 Eu3 Eu2 40.32(8) 3_656 3_656 ?
O22 Eu3 Eu2 108.35(2) . 3_656 ?
O2 Eu3 Eu2 47.23(4) 10_556 3_656 ?
O2 Eu3 Eu2 108.30(18) . 3_656 ?
O6 Eu3 Eu2 97.3(2) . 12_655 ?
O6 Eu3 Eu2 94.3(2) 3_656 12_655 ?
O6 Eu3 Eu2 38.0(2) 12_655 12_655 ?
O6 Eu3 Eu2 172.0(2) 10_556 12_655 ?
O4 Eu3 Eu2 111.31(19) . 12_655 ?
O4 Eu3 Eu2 40.32(8) 3_656 12_655 ?
O22 Eu3 Eu2 108.35(2) . 12_655 ?
O2 Eu3 Eu2 108.30(18) 10_556 12_655 ?
O2 Eu3 Eu2 47.23(4) . 12_655 ?
Eu2 Eu3 Eu2 75.11(2) 3_656 12_655 ?
O6 Eu3 Eu2 94.3(2) . 10_556 ?
O6 Eu3 Eu2 97.3(2) 3_656 10_556 ?
O6 Eu3 Eu2 172.0(2) 12_655 10_556 ?
O6 Eu3 Eu2 38.0(2) 10_556 10_556 ?
O4 Eu3 Eu2 40.32(9) . 10_556 ?
O4 Eu3 Eu2 111.31(19) 3_656 10_556 ?
O22 Eu3 Eu2 108.35(2) . 10_556 ?
O2 Eu3 Eu2 47.23(4) 10_556 10_556 ?
O2 Eu3 Eu2 108.30(18) . 10_556 ?
Eu2 Eu3 Eu2 93.37(3) 3_656 10_556 ?
Eu2 Eu3 Eu2 143.30(4) 12_655 10_556 ?
O17 Eu4 O3 140.0(4) . . ?
O17 Eu4 O10 80.6(4) . . ?
O3 Eu4 O10 139.4(3) . . ?
O17 Eu4 O13 77.7(4) . . ?
O3 Eu4 O13 111.5(3) . . ?
O10 Eu4 O13 70.3(3) . . ?
O17 Eu4 O11 80.6(4) . . ?
O3 Eu4 O11 67.5(3) . . ?
O10 Eu4 O11 138.3(4) . . ?
O13 Eu4 O11 139.6(4) . . ?
O17 Eu4 O5 139.9(3) . . ?
O3 Eu4 O5 75.4(3) . . ?
O10 Eu4 O5 67.6(3) . . ?
O13 Eu4 O5 69.2(3) . . ?
O11 Eu4 O5 139.5(3) . . ?
O17 Eu4 O14 78.0(4) . . ?
O3 Eu4 O14 68.5(4) . . ?
O10 Eu4 O14 141.2(3) . . ?
O13 Eu4 O14 73.8(3) . . ?
O11 Eu4 O14 68.6(4) . . ?
O5 Eu4 O14 112.3(3) . . ?
O17 Eu4 O2W 80.7(7) . . ?
O3 Eu4 O2W 109.6(6) . . ?
O10 Eu4 O2W 68.7(4) . . ?
O13 Eu4 O2W 136.1(5) . . ?
O11 Eu4 O2W 71.7(5) . . ?
O5 Eu4 O2W 108.0(6) . . ?
O14 Eu4 O2W 137.2(5) . . ?
O17 Eu4 Co1 69.1(3) . . ?
O3 Eu4 Co1 140.5(2) . . ?
O10 Eu4 Co1 35.3(2) . . ?
O13 Eu4 Co1 36.4(2) . . ?
O11 Eu4 Co1 149.5(2) . . ?
O5 Eu4 Co1 70.86(19) . . ?
O14 Eu4 Co1 106.3(3) . . ?
O2W Eu4 Co1 99.9(4) . . ?
O17 Eu4 Co2 69.6(3) . . ?
O3 Eu4 Co2 70.4(2) . . ?
O10 Eu4 Co2 150.0(2) . . ?
O13 Eu4 Co2 105.7(2) . . ?
O11 Eu4 Co2 34.2(3) . . ?
O5 Eu4 Co2 140.4(2) . . ?
O14 Eu4 Co2 35.7(2) . . ?
O2W Eu4 Co2 101.8(5) . . ?
Co1 Eu4 Co2 128.83(6) . . ?
O17 Eu4 Eu2 113.6(3) . . ?
O3 Eu4 Eu2 84.4(2) . . ?
O10 Eu4 Eu2 75.8(2) . . ?
O13 Eu4 Eu2 35.9(2) . . ?
O11 Eu4 Eu2 145.9(3) . . ?
O5 Eu4 Eu2 36.7(2) . . ?
O14 Eu4 Eu2 83.8(2) . . ?
O2W Eu4 Eu2 139.0(5) . . ?
Co1 Eu4 Eu2 56.17(4) . . ?
Co2 Eu4 Eu2 119.15(6) . . ?
O17 Eu4 Eu1 113.6(3) . . ?
O3 Eu4 Eu1 36.3(3) . . ?
O10 Eu4 Eu1 147.0(2) . . ?
O13 Eu4 Eu1 83.3(2) . . ?
O11 Eu4 Eu1 74.7(3) . . ?
O5 Eu4 Eu1 84.9(2) . . ?
O14 Eu4 Eu1 35.6(2) . . ?
O2W Eu4 Eu1 140.6(4) . . ?
Co1 Eu4 Eu1 119.45(5) . . ?
Co2 Eu4 Eu1 55.64(6) . . ?
Eu2 Eu4 Eu1 71.19(2) . . ?
O8 Eu5 O8 76.3(5) 12_655 . ?
O8 Eu5 O7 92.7(3) 12_655 . ?
O8 Eu5 O7 143.2(3) . . ?
O8 Eu5 O7 143.2(3) 12_655 12_655 ?
O8 Eu5 O7 92.7(3) . 12_655 ?
O7 Eu5 O7 75.2(5) . 12_655 ?
O8 Eu5 O20 71.8(3) 12_655 . ?
O8 Eu5 O20 71.8(3) . . ?
O7 Eu5 O20 71.4(3) . . ?
O7 Eu5 O20 71.4(3) 12_655 . ?
O8 Eu5 O9 133.0(3) 12_655 . ?
O8 Eu5 O9 74.6(3) . . ?
O7 Eu5 O9 131.6(3) . . ?
O7 Eu5 O9 74.2(3) 12_655 . ?
O20 Eu5 O9 129.92(17) . . ?
O8 Eu5 O9 74.6(3) 12_655 12_655 ?
O8 Eu5 O9 133.0(3) . 12_655 ?
O7 Eu5 O9 74.2(3) . 12_655 ?
O7 Eu5 O9 131.6(3) 12_655 12_655 ?
O20 Eu5 O9 129.92(17) . 12_655 ?
O9 Eu5 O9 100.1(3) . 12_655 ?
O8 Eu5 O1 140.2(2) 12_655 . ?
O8 Eu5 O1 140.2(2) . . ?
O7 Eu5 O1 66.1(4) . . ?
O7 Eu5 O1 66.1(4) 12_655 . ?
O20 Eu5 O1 125.5(5) . . ?
O9 Eu5 O1 67.5(3) . . ?
O9 Eu5 O1 67.5(3) 12_655 . ?
O8 Eu5 O2 66.7(3) 12_655 . ?
O8 Eu5 O2 66.7(3) . . ?
O7 Eu5 O2 140.6(2) . . ?
O7 Eu5 O2 140.6(2) 12_655 . ?
O20 Eu5 O2 126.4(4) . . ?
O9 Eu5 O2 68.2(2) . . ?
O9 Eu5 O2 68.2(2) 12_655 . ?
O1 Eu5 O2 108.1(5) . . ?
O8 Eu5 Eu1 171.0(2) 12_655 2_665 ?
O8 Eu5 Eu1 95.1(2) . 2_665 ?
O7 Eu5 Eu1 95.9(2) . 2_665 ?
O7 Eu5 Eu1 38.1(2) 12_655 2_665 ?
O20 Eu5 Eu1 108.3(2) . 2_665 ?
O9 Eu5 Eu1 39.98(17) . 2_665 ?
O9 Eu5 Eu1 110.49(18) 12_655 2_665 ?
O1 Eu5 Eu1 47.28(5) . 2_665 ?
O2 Eu5 Eu1 107.75(18) . 2_665 ?
O8 Eu5 Eu1 95.1(2) 12_655 . ?
O8 Eu5 Eu1 171.0(2) . . ?
O7 Eu5 Eu1 38.1(2) . . ?
O7 Eu5 Eu1 95.9(2) 12_655 . ?
O20 Eu5 Eu1 108.3(2) . . ?
O9 Eu5 Eu1 110.49(18) . . ?
O9 Eu5 Eu1 39.99(17) 12_655 . ?
O1 Eu5 Eu1 47.28(6) . . ?
O2 Eu5 Eu1 107.75(18) . . ?
Eu1 Eu5 Eu1 93.42(3) 2_665 . ?
O8 Eu5 Eu2 38.4(2) 12_655 . ?
O8 Eu5 Eu2 96.5(2) . . ?
O7 Eu5 Eu2 95.7(2) . . ?
O7 Eu5 Eu2 170.5(2) 12_655 . ?
O20 Eu5 Eu2 109.0(2) . . ?
O9 Eu5 Eu2 110.76(17) . . ?
O9 Eu5 Eu2 40.62(18) 12_655 . ?
O1 Eu5 Eu2 107.7(2) . . ?
O2 Eu5 Eu2 47.09(4) . . ?
Eu1 Eu5 Eu2 142.71(3) 2_665 . ?
Eu1 Eu5 Eu2 74.855(19) . . ?
O5 Eu6 O5 74.7(4) . 10_556 ?
O5 Eu6 O10 139.2(3) . 10_556 ?
O5 Eu6 O10 68.1(3) 10_556 10_556 ?
O5 Eu6 O10 68.1(3) . . ?
O5 Eu6 O10 139.2(3) 10_556 . ?
O10 Eu6 O10 137.5(5) 10_556 . ?
O5 Eu6 O23 139.9(2) . . ?
O5 Eu6 O23 139.9(2) 10_556 . ?
O10 Eu6 O23 80.9(3) 10_556 . ?
O10 Eu6 O23 80.9(3) . . ?
O5 Eu6 O12 68.3(3) . . ?
O5 Eu6 O12 111.3(3) 10_556 . ?
O10 Eu6 O12 141.2(3) 10_556 . ?
O10 Eu6 O12 69.7(3) . . ?
O23 Eu6 O12 77.6(4) . . ?
O5 Eu6 O12 111.3(3) . 10_556 ?
O5 Eu6 O12 68.3(3) 10_556 10_556 ?
O10 Eu6 O12 69.7(3) 10_556 10_556 ?
O10 Eu6 O12 141.2(3) . 10_556 ?
O23 Eu6 O12 77.6(4) . 10_556 ?
O12 Eu6 O12 74.3(5) . 10_556 ?
O5 Eu6 O1W 108.9(7) . . ?
O5 Eu6 O1W 108.9(7) 10_556 . ?
O10 Eu6 O1W 69.8(3) 10_556 . ?
O10 Eu6 O1W 69.8(3) . . ?
O23 Eu6 O1W 81.8(10) . . ?
O12 Eu6 O1W 136.8(5) . . ?
O12 Eu6 O1W 136.8(5) 10_556 . ?
O5 Eu6 Co1 70.76(19) . . ?
O5 Eu6 Co1 140.1(2) 10_556 . ?
O10 Eu6 Co1 149.8(2) 10_556 . ?
O10 Eu6 Co1 34.9(2) . . ?
O23 Eu6 Co1 69.22(13) . . ?
O12 Eu6 Co1 36.3(2) . . ?
O12 Eu6 Co1 106.6(3) 10_556 . ?
O1W Eu6 Co1 100.8(3) . . ?
O5 Eu6 Co1 140.1(2) . 10_556 ?
O5 Eu6 Co1 70.76(19) 10_556 10_556 ?
O10 Eu6 Co1 34.9(2) 10_556 10_556 ?
O10 Eu6 Co1 149.8(2) . 10_556 ?
O23 Eu6 Co1 69.22(13) . 10_556 ?
O12 Eu6 Co1 106.6(3) . 10_556 ?
O12 Eu6 Co1 36.3(2) 10_556 10_556 ?
O1W Eu6 Co1 100.8(3) . 10_556 ?
Co1 Eu6 Co1 129.26(10) . 10_556 ?
O5 Eu6 Eu2 84.3(2) . 10_556 ?
O5 Eu6 Eu2 36.3(2) 10_556 10_556 ?
O10 Eu6 Eu2 75.6(2) 10_556 10_556 ?
O10 Eu6 Eu2 146.8(2) . 10_556 ?
O23 Eu6 Eu2 112.9(4) . 10_556 ?
O12 Eu6 Eu2 83.5(2) . 10_556 ?
O12 Eu6 Eu2 35.3(2) 10_556 10_556 ?
O1W Eu6 Eu2 139.7(4) . 10_556 ?
Co1 Eu6 Eu2 119.50(5) . 10_556 ?
Co1 Eu6 Eu2 55.96(4) 10_556 10_556 ?
O5 Eu6 Eu2 36.3(2) . . ?
O5 Eu6 Eu2 84.3(2) 10_556 . ?
O10 Eu6 Eu2 146.8(2) 10_556 . ?
O10 Eu6 Eu2 75.6(2) . . ?
O23 Eu6 Eu2 112.9(4) . . ?
O12 Eu6 Eu2 35.3(2) . . ?
O12 Eu6 Eu2 83.5(2) 10_556 . ?
O1W Eu6 Eu2 139.7(4) . . ?
Co1 Eu6 Eu2 55.96(4) . . ?
Co1 Eu6 Eu2 119.50(5) 10_556 . ?
Eu2 Eu6 Eu2 71.21(3) 10_556 . ?
O7 Eu7 O7 72.4(4) 2_665 12_655 ?
O7 Eu7 O7 74.3(5) 2_665 11_565 ?
O7 Eu7 O7 115.3(4) 12_655 11_565 ?
O7 Eu7 O7 115.3(4) 2_665 . ?
O7 Eu7 O7 74.3(5) 12_655 . ?
O7 Eu7 O7 72.4(4) 11_565 . ?
O7 Eu7 O18 74.1(4) 2_665 2_665 ?
O7 Eu7 O18 140.5(3) 12_655 2_665 ?
O7 Eu7 O18 74.1(4) 11_565 2_665 ?
O7 Eu7 O18 140.5(3) . 2_665 ?
O7 Eu7 O18 140.5(3) 2_665 . ?
O7 Eu7 O18 74.1(4) 12_655 . ?
O7 Eu7 O18 140.5(3) 11_565 . ?
O7 Eu7 O18 74.1(4) . . ?
O18 Eu7 O18 124.4(8) 2_665 . ?
O7 Eu7 O35 76.8(5) 2_665 2_665 ?
O7 Eu7 O35 76.8(5) 12_655 2_665 ?
O7 Eu7 O35 142.7(2) 11_565 2_665 ?
O7 Eu7 O35 142.7(2) . 2_665 ?
O18 Eu7 O35 75.7(3) 2_665 2_665 ?
O18 Eu7 O35 75.7(3) . 2_665 ?
O7 Eu7 O35 142.7(2) 2_665 . ?
O7 Eu7 O35 142.7(2) 12_655 . ?
O7 Eu7 O35 76.8(5) 11_565 . ?
O7 Eu7 O35 76.8(5) . . ?
O18 Eu7 O35 75.7(3) 2_665 . ?
O18 Eu7 O35 75.7(3) . . ?
O35 Eu7 O35 115.9(10) 2_665 . ?
O7 Eu7 O34 129.1(5) 2_665 . ?
O7 Eu7 O34 129.1(5) 12_655 . ?
O7 Eu7 O34 115.0(6) 11_565 . ?
O7 Eu7 O34 115.0(6) . . ?
O18 Eu7 O34 62.7(4) 2_665 . ?
O18 Eu7 O34 62.7(4) . . ?
O35 Eu7 O34 67.9(10) 2_665 . ?
O35 Eu7 O34 48.1(7) . . ?
O7 Eu7 O34 115.0(6) 2_665 2_665 ?
O7 Eu7 O34 115.0(6) 12_655 2_665 ?
O7 Eu7 O34 129.1(5) 11_565 2_665 ?
O7 Eu7 O34 129.1(5) . 2_665 ?
O18 Eu7 O34 62.7(4) 2_665 2_665 ?
O18 Eu7 O34 62.7(4) . 2_665 ?
O35 Eu7 O34 48.1(7) 2_665 2_665 ?
O35 Eu7 O34 67.9(10) . 2_665 ?
O34 Eu7 O34 19.8(13) . 2_665 ?
O7 Eu7 N4 141.7(3) 2_665 . ?
O7 Eu7 N4 141.7(3) 12_655 . ?
O7 Eu7 N4 95.4(5) 11_565 . ?
O7 Eu7 N4 95.4(5) . . ?
O18 Eu7 N4 67.5(4) 2_665 . ?
O18 Eu7 N4 67.5(4) . . ?
O35 Eu7 N4 92.8(9) 2_665 . ?
O35 Eu7 N4 23.1(5) . . ?
O34 Eu7 N4 25.0(4) . . ?
O34 Eu7 N4 44.8(12) 2_665 . ?
O7 Eu7 N4 95.4(5) 2_665 2_665 ?
O7 Eu7 N4 95.4(5) 12_655 2_665 ?
O7 Eu7 N4 141.7(3) 11_565 2_665 ?
O7 Eu7 N4 141.7(3) . 2_665 ?
O18 Eu7 N4 67.5(4) 2_665 2_665 ?
O18 Eu7 N4 67.5(4) . 2_665 ?
O35 Eu7 N4 23.1(5) 2_665 2_665 ?
O35 Eu7 N4 92.8(9) . 2_665 ?
O34 Eu7 N4 44.8(12) . 2_665 ?
O34 Eu7 N4 25.0(4) 2_665 2_665 ?
N4 Eu7 N4 69.8(11) . 2_665 ?
O8 Eu8 O8 74.1(4) . 12_655 ?
O8 Eu8 O21 141.1(2) . . ?
O8 Eu8 O21 141.1(2) 12_655 . ?
O8 Eu8 O25 79.2(5) . 12_655 ?
O8 Eu8 O25 142.8(5) 12_655 12_655 ?
O21 Eu8 O25 73.8(5) . 12_655 ?
O8 Eu8 O25 142.8(5) . . ?
O8 Eu8 O25 79.2(5) 12_655 . ?
O21 Eu8 O25 73.8(5) . . ?
O25 Eu8 O25 109.3(8) 12_655 . ?
O8 Eu8 O6 73.0(3) . 12_655 ?
O8 Eu8 O6 116.8(3) 12_655 12_655 ?
O21 Eu8 O6 74.5(4) . 12_655 ?
O25 Eu8 O6 78.4(5) 12_655 12_655 ?
O25 Eu8 O6 143.5(5) . 12_655 ?
O8 Eu8 O6 116.8(3) . . ?
O8 Eu8 O6 73.0(3) 12_655 . ?
O21 Eu8 O6 74.5(4) . . ?
O25 Eu8 O6 143.5(5) 12_655 . ?
O25 Eu8 O6 78.5(5) . . ?
O6 Eu8 O6 76.0(4) 12_655 . ?
O8 Eu8 O19 73.7(4) . . ?
O8 Eu8 O19 73.7(4) 12_655 . ?
O21 Eu8 O19 123.2(5) . . ?
O25 Eu8 O19 74.2(5) 12_655 . ?
O25 Eu8 O19 74.2(5) . . ?
O6 Eu8 O19 140.1(3) 12_655 . ?
O6 Eu8 O19 140.1(3) . . ?
O8 Eu8 O26 129.6(12) . . ?
O8 Eu8 O26 112.9(11) 12_655 . ?
O21 Eu8 O26 62.1(13) . . ?
O25 Eu8 O26 66.5(11) 12_655 . ?
O25 Eu8 O26 42.8(11) . . ?
O6 Eu8 O26 129.7(11) 12_655 . ?
O6 Eu8 O26 112.7(11) . . ?
O19 Eu8 O26 62.4(13) . . ?
O8 Eu8 O26 112.9(11) . 12_655 ?
O8 Eu8 O26 129.6(12) 12_655 12_655 ?
O21 Eu8 O26 62.1(13) . 12_655 ?
O25 Eu8 O26 42.8(11) 12_655 12_655 ?
O25 Eu8 O26 66.5(11) . 12_655 ?
O6 Eu8 O26 112.7(11) 12_655 12_655 ?
O6 Eu8 O26 129.7(12) . 12_655 ?
O19 Eu8 O26 62.4(13) . 12_655 ?
O26 Eu8 O26 24(2) . 12_655 ?
O8 Eu8 O2 58.2(3) . . ?
O8 Eu8 O2 58.2(3) 12_655 . ?
O21 Eu8 O2 118.8(4) . . ?
O25 Eu8 O2 125.4(4) 12_655 . ?
O25 Eu8 O2 125.4(4) . . ?
O6 Eu8 O2 58.6(3) 12_655 . ?
O6 Eu8 O2 58.6(3) . . ?
O19 Eu8 O2 118.0(5) . . ?
O26 Eu8 O2 168.1(10) . . ?
O26 Eu8 O2 168.1(10) 12_655 . ?
O8 Eu8 N1 94.4(12) . 12_655 ?
O8 Eu8 N1 141.7(12) 12_655 12_655 ?
O21 Eu8 N1 66.7(13) . 12_655 ?
O25 Eu8 N1 18.7(11) 12_655 12_655 ?
O25 Eu8 N1 90.6(11) . 12_655 ?
O6 Eu8 N1 93.2(11) 12_655 12_655 ?
O6 Eu8 N1 141.2(12) . 12_655 ?
O19 Eu8 N1 68.0(12) . 12_655 ?
O26 Eu8 N1 47.8(16) . 12_655 ?
O26 Eu8 N1 24.1(13) 12_655 12_655 ?
O2 Eu8 N1 144.0(10) . 12_655 ?
O10 Co1 O4W 177.6(7) . . ?
O10 Co1 O16 92.0(5) . . ?
O4W Co1 O16 86.8(7) . . ?
O10 Co1 O13 85.1(4) . . ?
O4W Co1 O13 92.9(6) . . ?
O16 Co1 O13 94.1(5) . . ?
O10 Co1 O12 84.5(4) . . ?
O4W Co1 O12 96.7(6) . . ?
O16 Co1 O12 175.6(5) . . ?
O13 Co1 O12 83.0(4) . . ?
O10 Co1 O24 92.5(5) . . ?
O4W Co1 O24 89.5(7) . . ?
O16 Co1 O24 88.8(7) . . ?
O13 Co1 O24 176.3(5) . . ?
O12 Co1 O24 93.9(5) . . ?
O10 Co1 Eu4 43.4(3) . . ?
O4W Co1 Eu4 134.4(6) . . ?
O16 Co1 Eu4 84.1(4) . . ?
O13 Co1 Eu4 43.7(3) . . ?
O12 Co1 Eu4 91.5(3) . . ?
O24 Co1 Eu4 134.6(4) . . ?
O10 Co1 Eu6 42.9(3) . . ?
O4W Co1 Eu6 138.7(6) . . ?
O16 Co1 Eu6 133.6(4) . . ?
O13 Co1 Eu6 92.0(3) . . ?
O12 Co1 Eu6 43.5(3) . . ?
O24 Co1 Eu6 84.3(4) . . ?
Eu4 Co1 Eu6 69.48(5) . . ?
O10 Co1 Eu2 90.4(3) . . ?
O4W Co1 Eu2 89.1(5) . . ?
O16 Co1 Eu2 136.0(5) . . ?
O13 Co1 Eu2 42.3(3) . . ?
O12 Co1 Eu2 41.8(3) . . ?
O24 Co1 Eu2 135.0(5) . . ?
Eu4 Co1 Eu2 68.18(5) . . ?
Eu6 Co1 Eu2 68.12(5) . . ?
O11 Co2 O14 84.0(4) . 11_565 ?
O11 Co2 O14 84.0(4) . . ?
O14 Co2 O14 83.1(6) 11_565 . ?
O11 Co2 O3W 179.6(8) . . ?
O14 Co2 O3W 96.3(6) 11_565 . ?
O14 Co2 O3W 96.3(6) . . ?
O11 Co2 O15 91.3(5) . . ?
O14 Co2 O15 174.6(5) 11_565 . ?
O14 Co2 O15 93.8(5) . . ?
O3W Co2 O15 88.4(6) . . ?
O11 Co2 O15 91.3(5) . 11_565 ?
O14 Co2 O15 93.8(5) 11_565 11_565 ?
O14 Co2 O15 174.6(5) . 11_565 ?
O3W Co2 O15 88.4(6) . 11_565 ?
O15 Co2 O15 89.0(8) . 11_565 ?
O11 Co2 Eu1 89.9(4) . . ?
O14 Co2 Eu1 42.1(3) 11_565 . ?
O14 Co2 Eu1 42.1(3) . . ?
O3W Co2 Eu1 90.6(7) . . ?
O15 Co2 Eu1 135.5(4) . . ?
O15 Co2 Eu1 135.5(4) 11_565 . ?
O11 Co2 Eu4 42.5(2) . . ?
O14 Co2 Eu4 91.1(3) 11_565 . ?
O14 Co2 Eu4 43.4(3) . . ?
O3W Co2 Eu4 137.7(4) . . ?
O15 Co2 Eu4 83.6(4) . . ?
O15 Co2 Eu4 132.7(4) 11_565 . ?
Eu1 Co2 Eu4 67.93(6) . . ?
O11 Co2 Eu4 42.5(2) . 11_565 ?
O14 Co2 Eu4 43.4(3) 11_565 11_565 ?
O14 Co2 Eu4 91.1(3) . 11_565 ?
O3W Co2 Eu4 137.7(4) . 11_565 ?
O15 Co2 Eu4 132.7(4) . 11_565 ?
O15 Co2 Eu4 83.6(4) 11_565 11_565 ?
Eu1 Co2 Eu4 67.93(6) . 11_565 ?
Eu4 Co2 Eu4 68.48(7) . 11_565 ?
Eu5 O1 Eu5 168.6(8) . 2_665 ?
Eu5 O1 Eu1 89.23(9) . 2_665 ?
Eu5 O1 Eu1 89.23(9) 2_665 2_665 ?
Eu5 O1 Eu1 89.23(9) . . ?
Eu5 O1 Eu1 89.23(9) 2_665 . ?
Eu1 O1 Eu1 164.4(7) 2_665 . ?
Eu5 O1 Eu7 84.3(4) . . ?
Eu5 O1 Eu7 84.3(4) 2_665 . ?
Eu1 O1 Eu7 82.2(4) 2_665 . ?
Eu1 O1 Eu7 82.2(4) . . ?
Eu3 O2 Eu5 168.3(5) . . ?
Eu3 O2 Eu2 89.1(3) . 12_655 ?
Eu5 O2 Eu2 89.3(3) . 12_655 ?
Eu3 O2 Eu2 89.1(3) . . ?
Eu5 O2 Eu2 89.3(3) . . ?
Eu2 O2 Eu2 164.7(5) 12_655 . ?
Eu3 O2 Eu8 84.3(3) . . ?
Eu5 O2 Eu8 84.0(3) . . ?
Eu2 O2 Eu8 82.4(3) 12_655 . ?
Eu2 O2 Eu8 82.4(3) . . ?
Eu1 O3 Eu4 107.4(3) . 11_565 ?
Eu1 O3 Eu4 107.4(3) . . ?
Eu4 O3 Eu4 109.2(4) 11_565 . ?
Eu2 O4 Eu2 138.2(5) 10_556 . ?
Eu2 O4 Eu3 97.3(3) 10_556 . ?
Eu2 O4 Eu3 97.3(3) . . ?
Eu6 O5 Eu2 107.5(3) . . ?
Eu6 O5 Eu4 108.9(3) . . ?
Eu2 O5 Eu4 106.2(3) . . ?
Eu2 O6 Eu3 102.8(3) . . ?
Eu2 O6 Eu8 105.0(4) . . ?
Eu3 O6 Eu8 102.1(3) . . ?
Eu1 O7 Eu5 103.2(3) . . ?
Eu1 O7 Eu7 106.4(4) . . ?
Eu5 O7 Eu7 104.5(4) . . ?
Eu5 O8 Eu2 103.4(3) . 12_655 ?
Eu5 O8 Eu8 103.9(4) . . ?
Eu2 O8 Eu8 105.1(4) 12_655 . ?
Eu1 O9 Eu2 137.7(3) 2_665 12_655 ?
Eu1 O9 Eu5 97.2(3) 2_665 . ?
Eu2 O9 Eu5 96.6(3) 12_655 . ?
Co1 O10 Eu6 102.2(4) . . ?
Co1 O10 Eu4 101.3(4) . . ?
Eu6 O10 Eu4 109.4(4) . . ?
Co2 O11 Eu4 103.3(4) . . ?
Co2 O11 Eu4 103.3(4) . 11_565 ?
Eu4 O11 Eu4 108.3(5) . 11_565 ?
Co1 O12 Eu2 102.3(4) . . ?
Co1 O12 Eu6 100.2(4) . . ?
Eu2 O12 Eu6 108.3(3) . . ?
Co1 O13 Eu2 101.8(4) . . ?
Co1 O13 Eu4 99.9(4) . . ?
Eu2 O13 Eu4 107.7(3) . . ?
Co2 O14 Eu1 101.9(4) . . ?
Co2 O14 Eu4 100.9(4) . . ?
Eu1 O14 Eu4 107.5(3) . . ?
C1 O16 Co1 125.7(14) . . ?
C1 O17 Eu4 135.1(15) . . ?
C4' O18 Eu7 126.8(16) . . ?
C4 O19 Eu8 128.6(14) . . ?
C4' O20 Eu5 128.6(16) . . ?
C4 O20 Eu5 129.8(14) . . ?
C6 O21 Eu8 123.8(19) . . ?
C6 O22 C6 107(3) . 10_556 ?
C6 O22 Eu3 126.3(17) . . ?
C6 O22 Eu3 126.3(17) 10_556 . ?
C7 O23 C7 91(4) 10_556 . ?
C7 O23 Eu6 134(2) 10_556 . ?
C7 O23 Eu6 134(2) . . ?
C7 O24 Co1 124.1(19) . . ?
N1 O25 Eu8 116(3) . . ?
O26 O26 N1 166(4) 12_655 . ?
O26 O26 Eu8 78.1(10) 12_655 . ?
N1 O26 Eu8 88(4) . . ?
O29 O28 O29 123(4) . 10 ?
O29 O28 N2 62(2) . . ?
O29 O28 N2 62(2) 10 . ?
O28 O29 N2 61.1(19) . . ?
O28 O29 O29 118(2) . 2 ?
N2 O29 O29 57.3(11) . 2 ?
O17 C1 O16 125(2) . . ?
O17 C1 C2 105(3) . . ?
O16 C1 C2 130(3) . . ?
O19 C4 O20 133(2) . . ?
O19 C4 C3 113(3) . . ?
O20 C4 C3 114(3) . . ?
O20 C4' O18 137(3) . . ?
O20 C4' C3' 105(4) . . ?
O18 C4' C3' 118(4) . . ?
C6 C5 C5 94(3) . 10_556 ?
O21 C6 O22 141(3) . . ?
O21 C6 C5 96(3) . . ?
O22 C6 C5 122(4) . . ?
O23 C7 O24 127(3) . . ?
O23 C7 C8 136(5) . . ?
O24 C7 C8 94(4) . . ?
O23 C7 C7 45(2) . 10_556 ?
O24 C7 C7 164(2) . 10_556 ?
C8 C7 C7 92(3) . 10_556 ?
C7 C8 C8 88(3) . 10_556 ?
O25 N1 O26 113(6) . . ?
O25 N1 O27 144(6) . . ?
O26 N1 O27 97(5) . . ?
O25 N1 Eu8 45(3) . . ?
O26 N1 Eu8 67(4) . . ?
O27 N1 Eu8 152(5) . . ?
O28 N2 O28 180.0 . 9 ?
O28 N2 O29 57.3(11) . . ?
O28 N2 O29 122.7(11) 9 . ?
O28 N2 O29 122.7(11) . 9 ?
O28 N2 O29 57.3(11) 9 9 ?
O29 N2 O29 180(2) . 9 ?
O28 N2 O29 57.3(11) . 10 ?
O28 N2 O29 122.7(11) 9 10 ?
O29 N2 O29 115(2) . 10 ?
O29 N2 O29 65(2) 9 10 ?
O28 N2 O29 122.7(11) . 2 ?
O28 N2 O29 57.3(11) 9 2 ?
O29 N2 O29 65(2) . 2 ?
O29 N2 O29 115(2) 9 2 ?
O29 N2 O29 180(2) 10 2 ?
O32 N3 O30 119(4) . . ?
O32 N3 O31 125(3) . . ?
O30 N3 O31 115(3) . . ?
O34 O34 N4 170(2) 2_665 . ?
O34 O34 Eu7 80.1(7) 2_665 . ?
N4 O34 Eu7 90.0(18) . . ?
O35 N4 O33 123(2) . . ?
O35 N4 O34 117.4(19) . . ?
O33 N4 O34 120(2) . . ?
O35 N4 Eu7 52.4(15) . . ?
O33 N4 Eu7 175(2) . . ?
O34 N4 Eu7 65.0(18) . . ?
N4 O35 Eu7 104.5(19) . . ?

loop_
_geom_bond_atom_site_label_1
_geom_bond_atom_site_label_2
_geom_bond_distance
_geom_bond_site_symmetry_2
_geom_bond_publ_flag
Eu1 O7 2.358(9) . ?
Eu1 O7 2.358(9) 11_565 ?
Eu1 O14 2.375(10) 11_565 ?
Eu1 O14 2.375(10) . ?
Eu1 O9 2.409(8) 2_665 ?
Eu1 O9 2.409(8) 12_655 ?
Eu1 O3 2.411(12) . ?
Eu1 O1 2.732(3) . ?
Eu1 Co2 3.464(4) . ?
Eu1 Eu5 3.7186(11) . ?
Eu1 Eu5 3.7186(11) 2_665 ?
Eu1 Eu7 3.8189(15) . ?
Eu2 O6 2.346(10) . ?
Eu2 O12 2.368(9) . ?
Eu2 O8 2.377(9) 12_655 ?
Eu2 O13 2.389(9) . ?
Eu2 O5 2.415(9) . ?
Eu2 O4 2.425(4) . ?
Eu2 O9 2.441(8) 12_655 ?
Eu2 O2 2.7282(19) . ?
Eu2 Co1 3.474(3) . ?
Eu2 Eu3 3.7162(9) . ?
Eu2 Eu5 3.7245(10) . ?
Eu2 Eu8 3.8146(11) . ?
Eu3 O6 2.408(9) . ?
Eu3 O6 2.408(9) 3_656 ?
Eu3 O6 2.408(9) 12_655 ?
Eu3 O6 2.408(9) 10_556 ?
Eu3 O4 2.523(11) . ?
Eu3 O4 2.523(11) 3_656 ?
Eu3 O22 2.534(18) . ?
Eu3 O2 2.565(12) 10_556 ?
Eu3 O2 2.565(12) . ?
Eu3 Eu2 3.7161(9) 3_656 ?
Eu3 Eu2 3.7161(9) 12_655 ?
Eu3 Eu2 3.7161(9) 10_556 ?
Eu4 O17 2.410(10) . ?
Eu4 O3 2.414(7) . ?
Eu4 O10 2.418(9) . ?
Eu4 O13 2.420(10) . ?
Eu4 O11 2.427(7) . ?
Eu4 O5 2.441(9) . ?
Eu4 O14 2.446(10) . ?
Eu4 O2W 2.466(16) . ?
Eu4 Co1 3.453(3) . ?
Eu4 Co2 3.497(3) . ?
Eu5 O8 2.370(9) 12_655 ?
Eu5 O8 2.370(9) . ?
Eu5 O7 2.387(9) . ?
Eu5 O7 2.387(9) 12_655 ?
Eu5 O20 2.519(11) . ?
Eu5 O9 2.547(8) . ?
Eu5 O9 2.547(8) 12_655 ?
Eu5 O1 2.560(2) . ?
Eu5 O2 2.569(12) . ?
Eu5 Eu1 3.7185(11) 2_665 ?
Eu6 O5 2.411(9) . ?
Eu6 O5 2.411(9) 10_556 ?
Eu6 O10 2.417(9) 10_556 ?
Eu6 O10 2.417(9) . ?
Eu6 O23 2.422(15) . ?
Eu6 O12 2.430(10) . ?
Eu6 O12 2.430(10) 10_556 ?
Eu6 O1W 2.46(2) . ?
Eu6 Co1 3.473(3) . ?
Eu6 Co1 3.473(3) 10_556 ?
Eu6 Eu2 3.8904(12) 10_556 ?
Eu7 O7 2.412(10) 2_665 ?
Eu7 O7 2.412(10) 12_655 ?
Eu7 O7 2.412(10) 11_565 ?
Eu7 O7 2.412(10) . ?
Eu7 O18 2.424(16) 2_665 ?
Eu7 O18 2.424(16) . ?
Eu7 O35 2.43(3) 2_665 ?
Eu7 O35 2.43(3) . ?
Eu7 O34 2.69(5) . ?
Eu7 O34 2.69(5) 2_665 ?
Eu7 N4 2.97(3) . ?
Eu7 N4 2.97(3) 2_665 ?
Eu8 O8 2.429(9) . ?
Eu8 O8 2.429(9) 12_655 ?
Eu8 O21 2.441(17) . ?
Eu8 O25 2.441(14) 12_655 ?
Eu8 O25 2.441(14) . ?
Eu8 O6 2.461(9) 12_655 ?
Eu8 O6 2.461(9) . ?
Eu8 O19 2.463(16) . ?
Eu8 O26 2.85(6) . ?
Eu8 O26 2.85(6) 12_655 ?
Eu8 O2 3.054(12) . ?
Eu8 N1 3.08(6) 12_655 ?
Co1 O10 2.035(10) . ?
Co1 O4W 2.040(14) . ?
Co1 O16 2.064(14) . ?
Co1 O13 2.082(10) . ?
Co1 O12 2.087(10) . ?
Co1 O24 2.130(15) . ?
Co2 O11 2.020(14) . ?
Co2 O14 2.079(11) 11_565 ?
Co2 O14 2.079(11) . ?
Co2 O3W 2.09(2) . ?
Co2 O15 2.122(15) . ?
Co2 O15 2.122(15) 11_565 ?
Co2 Eu4 3.497(3) 11_565 ?
O1 Eu5 2.560(2) 2_665 ?
O1 Eu1 2.732(3) 2_665 ?
O2 Eu2 2.7281(18) 12_655 ?
O3 Eu4 2.414(7) 11_565 ?
O4 Eu2 2.425(4) 10_556 ?
O8 Eu2 2.377(9) 12_655 ?
O9 Eu1 2.408(8) 2_665 ?
O9 Eu2 2.441(8) 12_655 ?
O11 Eu4 2.427(7) 11_565 ?
O16 C1 1.45(3) . ?
O17 C1 1.25(3) . ?
O18 C4' 1.310(18) . ?
O19 C4 1.317(18) . ?
O20 C4' 1.283(18) . ?
O20 C4 1.324(17) . ?
O21 C6 1.290(19) . ?
O22 C6 1.293(18) . ?
O22 C6 1.293(18) 10_556 ?
O23 C7 1.29(5) 10_556 ?
O23 C7 1.29(5) . ?
O24 C7 1.40(5) . ?
O25 N1 1.10(5) . ?
O26 O26 1.17(10) 12_655 ?
O26 N1 1.26(6) . ?
O27 N1 1.50(8) . ?
O28 O29 1.27(3) . ?
O28 O29 1.27(3) 10 ?
O28 N2 1.33(4) . ?
O29 N2 1.33(3) . ?
O29 O29 1.44(5) 2 ?
O30 N3 1.24(3) . ?
O31 N3 1.26(4) . ?
O32 N3 1.12(4) . ?
C1 C2 1.552(19) . ?
C3 C4 1.54(2) . ?
C3' C4' 1.66(7) . ?
C5 C6 1.53(2) . ?
C5 C5 1.87(15) 10_556 ?
C7 C8 1.59(2) . ?
C7 C7 1.83(11) 10_556 ?
C8 C8 1.94(14) 10_556 ?
N2 O28 1.33(4) 9 ?
N2 O29 1.33(3) 9 ?
N2 O29 1.33(3) 10 ?
N2 O29 1.33(3) 2 ?
O34 O34 0.92(7) 2_665 ?
O34 N4 1.254(18) . ?
N4 O35 1.202(17) . ?
N4 O33 1.246(17) . ?

loop_
_platon_squeeze_void_nr
_platon_squeeze_void_average_x
_platon_squeeze_void_average_y
_platon_squeeze_void_average_z
_platon_squeeze_void_volume
_platon_squeeze_void_count_electrons
_platon_squeeze_void_content
1 0.000 0.500 0.105 13 8 ' '
2 -0.067 0.481 0.251 5982 2970 ' '
3 0.000 0.500 0.896 12 7 ' '
4 0.500 0.000 0.396 12 7 ' '
5 0.500 0.000 0.604 12 7 ' '
